data_7157646
loop_
_publ_author_name
'Taily, Irshad Maajid'
'Saha, Debarshi'
'Banerjee, Prabal'

_publ_section_title
;
 Palladium-catalyzed regio- and stereoselective access to allyl
 ureas/carbamates: facile synthesis of imidazolidinones and oxazepinones.
;
_journal_issue 33
_journal_name_full 'Organic &amp; biomolecular chemistry'
_journal_page_first 6564
_journal_page_last 6570
_journal_paper_doi 10.1039/d0ob01514h
_journal_volume 18
_journal_year 2020
_chemical_formula_moiety 'C26 H27 Br N2 O5'
_chemical_formula_sum 'C26 H27 Br N2 O5'
_chemical_formula_weight 527.40
_space_group_crystal_system monoclinic
_space_group_IT_number 14
_space_group_name_Hall '-P 2ybc'
_space_group_name_H-M_alt 'P 1 21/c 1'
_atom_sites_solution_hydrogens geom
_audit_creation_method SHELXL-2014/7
_audit_update_record
;
2020-03-10 deposited with the CCDC.	2020-08-10 downloaded from the CCDC.
;
_cell_angle_alpha 90
_cell_angle_beta 91.684(2)
_cell_angle_gamma 90
_cell_formula_units_Z 4
_cell_length_a 8.0617(6)
_cell_length_b 26.398(3)
_cell_length_c 11.8969(14)
_cell_measurement_reflns_used 34972
_cell_measurement_temperature 298(2)
_cell_measurement_theta_max 26.4
_cell_measurement_theta_min 2.3
_cell_volume 2530.7(5)
_computing_cell_refinement 'APEX2 (Bruker, 2014); SAINT (Bruker, 2014)'
_computing_data_collection 'APEX2 (Bruker, 2014)'
_computing_data_reduction 'SAINT (Bruker, 2014);XPREP(Sheldrick,2014)'
_computing_molecular_graphics 'ORTEP, Platon, Mercury'
_computing_structure_refinement 'SHELXL-2014/7 (Sheldrick, 2014)'
_computing_structure_solution 'SHELXS-2014 (Sheldrick, 2014)'
_diffrn_ambient_temperature 298(2)
_diffrn_detector_area_resol_mean 10.233
_diffrn_measured_fraction_theta_full 0.991
_diffrn_measured_fraction_theta_max 0.990
_diffrn_measurement_device_type 'Bruker D8 Venture PHOTON 100 CMOS'
_diffrn_measurement_method 'phi and omega scan'
_diffrn_radiation_type MoK\a
_diffrn_radiation_wavelength 0.71073
_diffrn_reflns_av_R_equivalents 0.0870
_diffrn_reflns_av_unetI/netI 0.0557
_diffrn_reflns_Laue_measured_fraction_full 0.991
_diffrn_reflns_Laue_measured_fraction_max 0.990
_diffrn_reflns_limit_h_max 10
_diffrn_reflns_limit_h_min -9
_diffrn_reflns_limit_k_max 32
_diffrn_reflns_limit_k_min -32
_diffrn_reflns_limit_l_max 14
_diffrn_reflns_limit_l_min -14
_diffrn_reflns_number 34972
_diffrn_reflns_point_group_measured_fraction_full 0.991
_diffrn_reflns_point_group_measured_fraction_max 0.990
_diffrn_reflns_theta_full 25.242
_diffrn_reflns_theta_max 26.366
_diffrn_reflns_theta_min 2.305
_diffrn_source 'fine-focus sealed tube'
_exptl_absorpt_coefficient_mu 1.662
_exptl_absorpt_correction_T_max 0.7457
_exptl_absorpt_correction_T_min 0.6519
_exptl_absorpt_correction_type multi-scan
_exptl_absorpt_process_details SADABS
_exptl_crystal_colour colorless
_exptl_crystal_density_diffrn 1.384
_exptl_crystal_density_meas 1.38
_exptl_crystal_density_method 'not measured'
_exptl_crystal_description block
_exptl_crystal_F_000 1088
_exptl_crystal_size_max 0.300
_exptl_crystal_size_mid 0.280
_exptl_crystal_size_min 0.270
_exptl_transmission_factor_max 0.7459
_exptl_transmission_factor_min 0.3660
_refine_diff_density_max 0.237
_refine_diff_density_min -0.395
_refine_diff_density_rms 0.047
_refine_ls_extinction_method none
_refine_ls_goodness_of_fit_ref 1.009
_refine_ls_hydrogen_treatment constr
_refine_ls_matrix_type full
_refine_ls_number_parameters 308
_refine_ls_number_reflns 5121
_refine_ls_number_restraints 0
_refine_ls_restrained_S_all 1.009
_refine_ls_R_factor_all 0.1027
_refine_ls_R_factor_gt 0.0440
_refine_ls_shift/su_max 0.001
_refine_ls_shift/su_mean 0.000
_refine_ls_structure_factor_coef Fsqd
_refine_ls_weighting_details 'w=1/[\s^2^(Fo^2^)+(0.0273P)^2^+1.3804P] where P=(Fo^2^+2Fc^2^)/3'
_refine_ls_weighting_scheme calc
_refine_ls_wR_factor_gt 0.0795
_refine_ls_wR_factor_ref 0.0995
_reflns_Friedel_coverage 0.000
_reflns_number_gt 2964
_reflns_number_total 5121
_reflns_threshold_expression 'I > 2\s(I)'
_cod_data_source_file d0ob01514h2.cif
_cod_data_source_block shelx_CCDC1
_cod_depositor_comments 'Adding full bibliography for 7157645--7157646.cif.'
_cod_original_sg_symbol_H-M 'P 21/c'
_cod_database_code 7157646
_shelx_shelxl_version_number 2014/7
_shelx_space_group_comment
;
The symmetry employed for this shelxl refinement is uniquely defined
by the following loop, which should always be used as a source of
symmetry information in preference to the above space-group names.
They are only intended as comments.
;
_shelx_estimated_absorpt_t_min 0.635
_shelx_estimated_absorpt_t_max 0.662

loop_
_space_group_symop_operation_xyz
'x, y, z'
'-x, y+1/2, -z+1/2'
'-x, -y, -z'
'x, -y-1/2, z-1/2'

loop_
_atom_site_label
_atom_site_type_symbol
_atom_site_fract_x
_atom_site_fract_y
_atom_site_fract_z
_atom_site_U_iso_or_equiv
_atom_site_adp_type
_atom_site_occupancy
_atom_site_site_symmetry_order
_atom_site_calc_flag
_atom_site_refinement_flags_posn
_atom_site_refinement_flags_adp
_atom_site_refinement_flags_occupancy
_atom_site_disorder_assembly
_atom_site_disorder_group
Br1 Br -0.12806(5) 0.38337(2) 0.64737(3) 0.07378(16) Uani 1 1 d . . . . .
O1 O 0.4299(2) 0.47234(8) 0.26777(18) 0.0540(6) Uani 1 1 d . . . . .
O102 O -0.1631(2) 0.43646(7) 0.40695(18) 0.0503(6) Uani 1 1 d . . . . .
H102 H -0.2578 0.4272 0.3905 0.076 Uiso 1 1 calc R U . . .
O3 O 0.2741(2) 0.34532(7) 0.51503(17) 0.0426(5) Uani 1 1 d . . . . .
O4 O 0.5338(2) 0.39021(8) 0.3988(2) 0.0591(6) Uani 1 1 d . . . . .
O104 O -0.0562(3) 0.28543(11) -0.0052(2) 0.0815(8) Uani 1 1 d . . . . .
N2 N 0.3471(3) 0.45601(9) 0.3648(2) 0.0464(7) Uani 1 1 d . . . . .
N1 N 0.2557(2) 0.38498(9) 0.4377(2) 0.0404(6) Uani 1 1 d . . . . .
C1 C -0.1512(6) 0.30181(19) -0.0985(4) 0.1044(15) Uani 1 1 d . . . . .
H9 H -0.2660 0.3031 -0.0795 0.157 Uiso 1 1 calc R U . . .
H1 H -0.1376 0.2786 -0.1598 0.157 Uiso 1 1 calc R U . . .
H10 H -0.1152 0.3350 -0.1204 0.157 Uiso 1 1 calc R U . . .
C2 C -0.0598(4) 0.31411(14) 0.0904(3) 0.0564(9) Uani 1 1 d . . . . .
C3 C -0.1510(4) 0.35782(14) 0.1021(3) 0.0584(9) Uani 1 1 d . . . . .
H11 H -0.2145 0.3702 0.0417 0.070 Uiso 1 1 calc R U . . .
C4 C -0.1480(3) 0.38339(13) 0.2045(3) 0.0513(8) Uani 1 1 d . . . . .
H12 H -0.2103 0.4128 0.2112 0.062 Uiso 1 1 calc R U . . .
C5 C -0.0551(3) 0.36635(11) 0.2964(3) 0.0425(8) Uani 1 1 d . . . . .
C6 C -0.0550(3) 0.39377(11) 0.4092(3) 0.0419(8) Uani 1 1 d . . . . .
C7 C 0.1132(3) 0.41902(11) 0.4408(3) 0.0408(7) Uani 1 1 d . . . . .
H17 H 0.1076 0.4345 0.5154 0.049 Uiso 1 1 calc R U . . .
C8 C 0.1652(3) 0.45882(12) 0.3551(3) 0.0510(9) Uani 1 1 d . . . . .
H15 H 0.1252 0.4502 0.2797 0.061 Uiso 1 1 calc R U . . .
H16 H 0.1252 0.4922 0.3746 0.061 Uiso 1 1 calc R U . . .
C9 C 0.5139(4) 0.51912(12) 0.2937(3) 0.0582(9) Uani 1 1 d . . . . .
H6 H 0.5938 0.5142 0.3553 0.070 Uiso 1 1 calc R U . . .
H25 H 0.4347 0.5447 0.3157 0.070 Uiso 1 1 calc R U . . .
C10 C 0.6008(4) 0.53574(12) 0.1898(3) 0.0530(9) Uani 1 1 d . . . . .
C11 C 0.7689(4) 0.52959(14) 0.1833(3) 0.0696(11) Uani 1 1 d . . . . .
H26 H 0.8290 0.5144 0.2420 0.084 Uiso 1 1 calc R U . . .
C12 C 0.8493(6) 0.54627(19) 0.0881(5) 0.0993(16) Uani 1 1 d . . . . .
H3 H 0.9635 0.5424 0.0832 0.119 Uiso 1 1 calc R U . . .
C13 C 0.7602(8) 0.5683(2) 0.0020(5) 0.1081(18) Uani 1 1 d . . . . .
H2 H 0.8144 0.5796 -0.0612 0.130 Uiso 1 1 calc R U . . .
C14 C 0.5140(5) 0.55797(16) 0.1014(4) 0.0821(12) Uani 1 1 d . . . . .
H4 H 0.3998 0.5622 0.1053 0.099 Uiso 1 1 calc R U . . .
C15 C 0.5942(7) 0.57393(19) 0.0077(4) 0.1067(16) Uani 1 1 d . . . . .
H5 H 0.5343 0.5886 -0.0518 0.128 Uiso 1 1 calc R U . . .
C16 C 0.3944(3) 0.40806(12) 0.3992(3) 0.0432(8) Uani 1 1 d . . . . .
C17 C 0.0344(4) 0.29660(14) 0.1804(3) 0.0653(10) Uani 1 1 d . . . . .
H7 H 0.0973 0.2673 0.1731 0.078 Uiso 1 1 calc R U . . .
C18 C 0.0363(4) 0.32209(13) 0.2812(3) 0.0562(9) Uani 1 1 d . . . . .
H8 H 0.1005 0.3095 0.3412 0.067 Uiso 1 1 calc R U . . .
C19 C -0.1097(3) 0.35540(12) 0.4964(3) 0.0486(8) Uani 1 1 d . . . . .
H13 H -0.0307 0.3277 0.4991 0.058 Uiso 1 1 calc R U . . .
H14 H -0.2165 0.3416 0.4724 0.058 Uiso 1 1 calc R U . . .
C20 C 0.3486(4) 0.36301(12) 0.6210(3) 0.0531(9) Uani 1 1 d . . . . .
H18 H 0.2731 0.3856 0.6584 0.064 Uiso 1 1 calc R U . . .
H24 H 0.4506 0.3812 0.6075 0.064 Uiso 1 1 calc R U . . .
C21 C 0.3835(3) 0.31732(12) 0.6923(3) 0.0451(8) Uani 1 1 d . . . . .
C22 C 0.3134(4) 0.31234(14) 0.7962(3) 0.0591(9) Uani 1 1 d . . . . .
H23 H 0.2418 0.3372 0.8215 0.071 Uiso 1 1 calc R U . . .
C23 C 0.3489(5) 0.27063(16) 0.8632(3) 0.0712(11) Uani 1 1 d . . . . .
H22 H 0.3020 0.2677 0.9334 0.085 Uiso 1 1 calc R U . . .
C24 C 0.4528(5) 0.23389(15) 0.8260(4) 0.0707(11) Uani 1 1 d . . . . .
H19 H 0.4762 0.2057 0.8707 0.085 Uiso 1 1 calc R U . . .
C25 C 0.5225(5) 0.23840(14) 0.7232(4) 0.0703(11) Uani 1 1 d . . . . .
H20 H 0.5926 0.2131 0.6979 0.084 Uiso 1 1 calc R U . . .
C26 C 0.4895(4) 0.28015(13) 0.6567(3) 0.0563(9) Uani 1 1 d . . . . .
H21 H 0.5391 0.2832 0.5874 0.068 Uiso 1 1 calc R U . . .

loop_
_atom_site_aniso_label
_atom_site_aniso_U_11
_atom_site_aniso_U_22
_atom_site_aniso_U_33
_atom_site_aniso_U_23
_atom_site_aniso_U_13
_atom_site_aniso_U_12
Br1 0.0719(3) 0.0902(3) 0.0601(3) 0.0068(2) 0.01699(18) -0.0040(2)
O1 0.0532(13) 0.0517(14) 0.0578(15) -0.0030(11) 0.0111(11) -0.0201(10)
O102 0.0291(10) 0.0483(13) 0.0736(16) 0.0032(11) 0.0012(9) 0.0031(9)
O3 0.0394(11) 0.0400(12) 0.0478(13) 0.0047(11) -0.0064(9) -0.0017(9)
O4 0.0246(11) 0.0614(15) 0.0916(18) 0.0019(13) 0.0038(10) 0.0004(10)
O104 0.0878(19) 0.097(2) 0.0594(18) -0.0150(16) -0.0080(14) 0.0116(15)
N2 0.0329(13) 0.0488(17) 0.0578(18) 0.0056(14) 0.0079(11) -0.0059(11)
N1 0.0276(12) 0.0426(15) 0.0510(16) 0.0102(13) 0.0007(10) -0.0001(11)
C1 0.117(4) 0.131(4) 0.064(3) -0.016(3) -0.014(3) 0.016(3)
C2 0.0500(19) 0.067(2) 0.052(2) -0.003(2) 0.0018(16) -0.0019(17)
C3 0.049(2) 0.071(3) 0.055(2) 0.014(2) -0.0055(16) 0.0001(18)
C4 0.0397(17) 0.053(2) 0.061(2) 0.0086(19) -0.0002(15) 0.0051(15)
C5 0.0300(15) 0.0467(19) 0.051(2) 0.0047(16) 0.0004(13) -0.0018(13)
C6 0.0259(14) 0.0432(19) 0.056(2) 0.0072(16) -0.0004(13) 0.0023(12)
C7 0.0287(15) 0.0427(19) 0.051(2) 0.0011(15) -0.0002(13) -0.0003(12)
C8 0.0337(17) 0.050(2) 0.069(2) 0.0145(18) -0.0009(15) -0.0032(13)
C9 0.059(2) 0.049(2) 0.067(3) -0.0027(18) 0.0102(17) -0.0178(16)
C10 0.055(2) 0.043(2) 0.061(2) 0.0014(18) 0.0121(17) -0.0126(15)
C11 0.057(2) 0.067(3) 0.086(3) -0.004(2) 0.014(2) -0.0015(18)
C12 0.075(3) 0.107(4) 0.118(4) -0.028(3) 0.047(3) -0.018(3)
C13 0.136(5) 0.111(4) 0.079(4) -0.013(3) 0.046(3) -0.047(4)
C14 0.069(3) 0.095(3) 0.083(3) 0.017(3) 0.002(2) -0.013(2)
C15 0.132(5) 0.114(4) 0.074(3) 0.027(3) 0.002(3) -0.028(3)
C16 0.0322(17) 0.047(2) 0.050(2) -0.0056(16) -0.0015(13) -0.0072(14)
C17 0.060(2) 0.067(3) 0.069(3) -0.009(2) -0.0068(19) 0.0180(18)
C18 0.0503(19) 0.059(2) 0.058(2) -0.0035(19) -0.0113(16) 0.0122(16)
C19 0.0362(16) 0.052(2) 0.058(2) 0.0041(17) 0.0031(14) -0.0054(14)
C20 0.059(2) 0.046(2) 0.054(2) -0.0018(17) -0.0132(16) -0.0010(15)
C21 0.0438(17) 0.047(2) 0.044(2) 0.0017(16) -0.0087(14) -0.0036(14)
C22 0.050(2) 0.069(3) 0.059(2) -0.007(2) 0.0000(17) 0.0045(17)
C23 0.073(3) 0.086(3) 0.054(3) 0.016(2) 0.0044(19) -0.016(2)
C24 0.068(2) 0.062(3) 0.080(3) 0.019(2) -0.017(2) -0.009(2)
C25 0.068(2) 0.064(3) 0.078(3) 0.002(2) -0.002(2) 0.0193(19)
C26 0.057(2) 0.061(2) 0.050(2) 0.0047(19) 0.0025(16) 0.0055(17)

loop_
_atom_type_symbol
_atom_type_description
_atom_type_scat_dispersion_real
_atom_type_scat_dispersion_imag
_atom_type_scat_source
C C 0.0033 0.0016 'International Tables Vol C Tables 4.2.6.8 and 6.1.1.4'
H H 0.0000 0.0000 'International Tables Vol C Tables 4.2.6.8 and 6.1.1.4'
N N 0.0061 0.0033 'International Tables Vol C Tables 4.2.6.8 and 6.1.1.4'
O O 0.0106 0.0060 'International Tables Vol C Tables 4.2.6.8 and 6.1.1.4'
Br Br -0.2901 2.4595 'International Tables Vol C Tables 4.2.6.8 and 6.1.1.4'

loop_
_geom_angle_atom_site_label_1
_geom_angle_atom_site_label_2
_geom_angle_atom_site_label_3
_geom_angle
_geom_angle_site_symmetry_1
_geom_angle_site_symmetry_3
_geom_angle_publ_flag
N2 O1 C9 108.5(2) . . ?
C6 O102 H102 109.5 . . ?
N1 O3 C20 111.2(2) . . ?
C2 O104 C1 117.7(3) . . ?
C16 N2 O1 112.8(2) . . ?
C16 N2 C8 109.6(2) . . ?
O1 N2 C8 114.4(2) . . ?
C16 N1 O3 118.9(2) . . ?
C16 N1 C7 112.8(2) . . ?
O3 N1 C7 120.8(2) . . ?
O104 C1 H9 109.5 . . ?
O104 C1 H1 109.5 . . ?
H9 C1 H1 109.5 . . ?
O104 C1 H10 109.5 . . ?
H9 C1 H10 109.5 . . ?
H1 C1 H10 109.5 . . ?
O104 C2 C17 115.9(3) . . ?
O104 C2 C3 124.9(3) . . ?
C17 C2 C3 119.2(3) . . ?
C2 C3 C4 119.9(3) . . ?
C2 C3 H11 120.0 . . ?
C4 C3 H11 120.0 . . ?
C5 C4 C3 122.0(3) . . ?
C5 C4 H12 119.0 . . ?
C3 C4 H12 119.0 . . ?
C4 C5 C18 116.5(3) . . ?
C4 C5 C6 121.9(3) . . ?
C18 C5 C6 121.6(3) . . ?
O102 C6 C19 110.5(2) . . ?
O102 C6 C5 112.0(2) . . ?
C19 C6 C5 106.9(2) . . ?
O102 C6 C7 101.2(2) . . ?
C19 C6 C7 113.0(2) . . ?
C5 C6 C7 113.3(2) . . ?
N1 C7 C8 100.0(2) . . ?
N1 C7 C6 114.4(2) . . ?
C8 C7 C6 112.9(2) . . ?
N1 C7 H17 109.7 . . ?
C8 C7 H17 109.7 . . ?
C6 C7 H17 109.7 . . ?
N2 C8 C7 101.8(2) . . ?
N2 C8 H15 111.4 . . ?
C7 C8 H15 111.4 . . ?
N2 C8 H16 111.4 . . ?
C7 C8 H16 111.4 . . ?
H15 C8 H16 109.3 . . ?
O1 C9 C10 107.6(3) . . ?
O1 C9 H6 110.2 . . ?
C10 C9 H6 110.2 . . ?
O1 C9 H25 110.2 . . ?
C10 C9 H25 110.2 . . ?
H6 C9 H25 108.5 . . ?
C11 C10 C14 119.2(3) . . ?
C11 C10 C9 119.9(3) . . ?
C14 C10 C9 120.9(3) . . ?
C10 C11 C12 119.6(4) . . ?
C10 C11 H26 120.2 . . ?
C12 C11 H26 120.2 . . ?
C13 C12 C11 119.9(4) . . ?
C13 C12 H3 120.1 . . ?
C11 C12 H3 120.1 . . ?
C15 C13 C12 120.7(5) . . ?
C15 C13 H2 119.7 . . ?
C12 C13 H2 119.7 . . ?
C15 C14 C10 120.7(4) . . ?
C15 C14 H4 119.6 . . ?
C10 C14 H4 119.6 . . ?
C13 C15 C14 119.9(5) . . ?
C13 C15 H5 120.0 . . ?
C14 C15 H5 120.0 . . ?
O4 C16 N1 126.4(3) . . ?
O4 C16 N2 126.9(3) . . ?
N1 C16 N2 106.7(2) . . ?
C2 C17 C18 120.5(3) . . ?
C2 C17 H7 119.8 . . ?
C18 C17 H7 119.8 . . ?
C17 C18 C5 122.0(3) . . ?
C17 C18 H8 119.0 . . ?
C5 C18 H8 119.0 . . ?
C6 C19 Br1 114.0(2) . . ?
C6 C19 H13 108.8 . . ?
Br1 C19 H13 108.8 . . ?
C6 C19 H14 108.8 . . ?
Br1 C19 H14 108.8 . . ?
H13 C19 H14 107.7 . . ?
O3 C20 C21 107.4(2) . . ?
O3 C20 H18 110.2 . . ?
C21 C20 H18 110.2 . . ?
O3 C20 H24 110.2 . . ?
C21 C20 H24 110.2 . . ?
H18 C20 H24 108.5 . . ?
C26 C21 C22 118.8(3) . . ?
C26 C21 C20 120.5(3) . . ?
C22 C21 C20 120.6(3) . . ?
C21 C22 C23 120.5(3) . . ?
C21 C22 H23 119.7 . . ?
C23 C22 H23 119.7 . . ?
C24 C23 C22 119.9(4) . . ?
C24 C23 H22 120.1 . . ?
C22 C23 H22 120.1 . . ?
C23 C24 C25 120.1(4) . . ?
C23 C24 H19 120.0 . . ?
C25 C24 H19 120.0 . . ?
C24 C25 C26 120.4(4) . . ?
C24 C25 H20 119.8 . . ?
C26 C25 H20 119.8 . . ?
C21 C26 C25 120.3(3) . . ?
C21 C26 H21 119.9 . . ?
C25 C26 H21 119.9 . . ?

loop_
_geom_bond_atom_site_label_1
_geom_bond_atom_site_label_2
_geom_bond_distance
_geom_bond_site_symmetry_2
_geom_bond_publ_flag
Br1 C19 1.952(3) . ?
O1 N2 1.418(3) . ?
O1 C9 1.438(3) . ?
O102 C6 1.424(3) . ?
O102 H102 0.8200 . ?
O3 N1 1.399(3) . ?
O3 C20 1.457(3) . ?
O4 C16 1.219(3) . ?
O104 C2 1.368(4) . ?
O104 C1 1.399(4) . ?
N2 C16 1.380(4) . ?
N2 C8 1.470(3) . ?
N1 C16 1.364(3) . ?
N1 C7 1.460(3) . ?
C1 H9 0.9600 . ?
C1 H1 0.9600 . ?
C1 H10 0.9600 . ?
C2 C17 1.375(5) . ?
C2 C3 1.377(5) . ?
C3 C4 1.392(5) . ?
C3 H11 0.9300 . ?
C4 C5 1.382(4) . ?
C4 H12 0.9300 . ?
C5 C18 1.396(4) . ?
C5 C6 1.525(4) . ?
C6 C19 1.524(4) . ?
C6 C7 1.547(4) . ?
C7 C8 1.531(4) . ?
C7 H17 0.9800 . ?
C8 H15 0.9700 . ?
C8 H16 0.9700 . ?
C9 C10 1.504(4) . ?
C9 H6 0.9700 . ?
C9 H25 0.9700 . ?
C10 C11 1.369(4) . ?
C10 C14 1.377(5) . ?
C11 C12 1.393(6) . ?
C11 H26 0.9300 . ?
C12 C13 1.363(7) . ?
C12 H3 0.9300 . ?
C13 C15 1.350(7) . ?
C13 H2 0.9300 . ?
C14 C15 1.371(6) . ?
C14 H4 0.9300 . ?
C15 H5 0.9300 . ?
C17 C18 1.375(5) . ?
C17 H7 0.9300 . ?
C18 H8 0.9300 . ?
C19 H13 0.9700 . ?
C19 H14 0.9700 . ?
C20 C21 1.497(4) . ?
C20 H18 0.9700 . ?
C20 H24 0.9700 . ?
C21 C26 1.376(4) . ?
C21 C22 1.381(4) . ?
C22 C23 1.384(5) . ?
C22 H23 0.9300 . ?
C23 C24 1.363(5) . ?
C23 H22 0.9300 . ?
C24 C25 1.367(5) . ?
C24 H19 0.9300 . ?
C25 C26 1.378(5) . ?
C25 H20 0.9300 . ?
C26 H21 0.9300 . ?

loop_
_geom_hbond_atom_site_label_D
_geom_hbond_atom_site_label_H
_geom_hbond_atom_site_label_A
_geom_hbond_distance_DH
_geom_hbond_distance_HA
_geom_hbond_distance_DA
_geom_hbond_angle_DHA
_geom_hbond_site_symmetry_A
C1 H10 Br1 0.96 3.04 3.720(5) 128.7 1_554
C7 H17 Br1 0.98 2.84 3.315(3) 110.5 .
C19 H13 O3 0.97 2.50 3.107(3) 120.3 .
C19 H14 O4 0.97 2.52 3.203(4) 127.1 1_455
C20 H24 O4 0.97 2.60 3.156(4) 116.5 .
C1 H10 Br1 0.96 3.04 3.720(5) 128.7 1_554
C7 H17 Br1 0.98 2.84 3.315(3) 110.5 .
C19 H13 O3 0.97 2.50 3.107(3) 120.3 .
C19 H14 O4 0.97 2.52 3.203(4) 127.1 1_455
C20 H24 O4 0.97 2.60 3.156(4) 116.5 .

loop_
_geom_torsion_atom_site_label_1
_geom_torsion_atom_site_label_2
_geom_torsion_atom_site_label_3
_geom_torsion_atom_site_label_4
_geom_torsion
_geom_torsion_site_symmetry_1
_geom_torsion_site_symmetry_2
_geom_torsion_site_symmetry_3
_geom_torsion_site_symmetry_4
_geom_torsion_publ_flag
C9 O1 N2 C16 -123.1(3) . . . . ?
C9 O1 N2 C8 110.7(3) . . . . ?
C20 O3 N1 C16 64.7(3) . . . . ?
C20 O3 N1 C7 -82.8(3) . . . . ?
C1 O104 C2 C17 179.6(4) . . . . ?
C1 O104 C2 C3 0.5(5) . . . . ?
O104 C2 C3 C4 178.6(3) . . . . ?
C17 C2 C3 C4 -0.6(5) . . . . ?
C2 C3 C4 C5 0.2(5) . . . . ?
C3 C4 C5 C18 0.2(4) . . . . ?
C3 C4 C5 C6 -178.6(3) . . . . ?
C4 C5 C6 O102 1.6(4) . . . . ?
C18 C5 C6 O102 -177.0(3) . . . . ?
C4 C5 C6 C19 122.8(3) . . . . ?
C18 C5 C6 C19 -55.9(3) . . . . ?
C4 C5 C6 C7 -112.1(3) . . . . ?
C18 C5 C6 C7 69.2(4) . . . . ?
C16 N1 C7 C8 22.2(3) . . . . ?
O3 N1 C7 C8 171.6(2) . . . . ?
C16 N1 C7 C6 143.2(3) . . . . ?
O3 N1 C7 C6 -67.5(3) . . . . ?
O102 C6 C7 N1 -173.5(2) . . . . ?
C19 C6 C7 N1 68.3(3) . . . . ?
C5 C6 C7 N1 -53.5(3) . . . . ?
O102 C6 C7 C8 -60.0(3) . . . . ?
C19 C6 C7 C8 -178.1(2) . . . . ?
C5 C6 C7 C8 60.1(3) . . . . ?
C16 N2 C8 C7 27.7(3) . . . . ?
O1 N2 C8 C7 155.5(2) . . . . ?
N1 C7 C8 N2 -28.2(3) . . . . ?
C6 C7 C8 N2 -150.3(2) . . . . ?
N2 O1 C9 C10 180.0(2) . . . . ?
O1 C9 C10 C11 -103.7(4) . . . . ?
O1 C9 C10 C14 77.4(4) . . . . ?
C14 C10 C11 C12 0.6(6) . . . . ?
C9 C10 C11 C12 -178.3(3) . . . . ?
C10 C11 C12 C13 -0.4(7) . . . . ?
C11 C12 C13 C15 -0.4(8) . . . . ?
C11 C10 C14 C15 -0.1(6) . . . . ?
C9 C10 C14 C15 178.8(4) . . . . ?
C12 C13 C15 C14 0.8(8) . . . . ?
C10 C14 C15 C13 -0.6(7) . . . . ?
O3 N1 C16 O4 22.0(4) . . . . ?
C7 N1 C16 O4 172.0(3) . . . . ?
O3 N1 C16 N2 -155.8(2) . . . . ?
C7 N1 C16 N2 -5.9(3) . . . . ?
O1 N2 C16 O4 38.9(4) . . . . ?
C8 N2 C16 O4 167.6(3) . . . . ?
O1 N2 C16 N1 -143.3(2) . . . . ?
C8 N2 C16 N1 -14.6(3) . . . . ?
O104 C2 C17 C18 -178.6(3) . . . . ?
C3 C2 C17 C18 0.7(5) . . . . ?
C2 C17 C18 C5 -0.4(5) . . . . ?
C4 C5 C18 C17 -0.1(5) . . . . ?
C6 C5 C18 C17 178.7(3) . . . . ?
O102 C6 C19 Br1 -55.3(3) . . . . ?
C5 C6 C19 Br1 -177.45(17) . . . . ?
C7 C6 C19 Br1 57.3(3) . . . . ?
N1 O3 C20 C21 -172.8(2) . . . . ?
O3 C20 C21 C26 60.7(4) . . . . ?
O3 C20 C21 C22 -121.0(3) . . . . ?
C26 C21 C22 C23 -0.1(5) . . . . ?
C20 C21 C22 C23 -178.5(3) . . . . ?
C21 C22 C23 C24 -0.6(5) . . . . ?
C22 C23 C24 C25 0.4(6) . . . . ?
C23 C24 C25 C26 0.5(6) . . . . ?
C22 C21 C26 C25 1.0(5) . . . . ?
C20 C21 C26 C25 179.4(3) . . . . ?
C24 C25 C26 C21 -1.2(5) . . . . ?
